data_9001181
loop_
_publ_author_name
'Post, J. E.'
'Appleman, D. E.'

_publ_section_title
;
 Chalcophanite, ZnMn3O7.3(H2O): New crystal-structure determinations
 Note: U(1,2) of O3 altered to match symmetry constraints
 Note: H positions determined by energy modelling
;
_journal_name_full 'American Mineralogist'
_journal_page_first 1401
_journal_page_last 1404
_journal_volume 73
_journal_year 1988
_chemical_compound_source 'Bisbee, Arizona'
_chemical_formula_sum 'H6 Mn3 O10 Zn'
_chemical_name_mineral Chalcophanite
_space_group_IT_number 148
_symmetry_space_group_name_Hall '-R 3'
_symmetry_space_group_name_H-M 'R -3 :H'
_cell_angle_alpha 90
_cell_angle_beta 90
_cell_angle_gamma 120
_cell_length_a 7.533
_cell_length_b 7.533
_cell_length_c 20.794
_cell_formula_units_Z 6
_cell_volume 1021.891
_database_code_amcsd 0001204
_exptl_crystal_density_diffrn 3.863
_cod_original_sg_symbol_H-M 'R -3'
_cod_original_formula_sum 'Mn3 Zn O10 H6'
_cod_database_code 9001181

loop_
_space_group_symop_operation_xyz
x,y,z
2/3+x,1/3+y,1/3+z
1/3+x,2/3+y,2/3+z
y,-x+y,-z
2/3+y,1/3-x+y,1/3-z
1/3+y,2/3-x+y,2/3-z
-x+y,-x,z
2/3-x+y,1/3-x,1/3+z
1/3-x+y,2/3-x,2/3+z
-x,-y,-z
2/3-x,1/3-y,1/3-z
1/3-x,2/3-y,2/3-z
-y,x-y,z
2/3-y,1/3+x-y,1/3+z
1/3-y,2/3+x-y,2/3+z
x-y,x,-z
2/3+x-y,1/3+x,1/3-z
1/3+x-y,2/3+x,2/3-z

loop_
_atom_site_aniso_label
_atom_site_aniso_U_11
_atom_site_aniso_U_22
_atom_site_aniso_U_33
_atom_site_aniso_U_12
_atom_site_aniso_U_13
_atom_site_aniso_U_23
Mn 0.00570 0.00580 0.00900 0.00290 0.00020 0.00010
Zn 0.01000 0.01000 0.01170 0.00500 0.00000 0.00000
O1 0.00980 0.00830 0.00800 0.00500 0.00000 -0.00050
O2 0.00970 0.00950 0.01220 0.00550 0.00280 0.00260
O3 0.00930 0.00930 0.00630 0.00465 0.00000 0.00000
O4 0.01520 0.01820 0.01600 0.00730 -0.00280 0.00040

loop_
_atom_site_label
_atom_site_fract_x
_atom_site_fract_y
_atom_site_fract_z
Mn 0.71869 0.57771 0.99948
Zn 0.00000 0.00000 0.09997
O1 0.52784 0.62297 0.04721
O2 0.26077 0.20655 0.05048
O3 0.00000 0.00000 0.71250
O4 0.17900 0.93107 0.16435
H1 0.22900 0.02500 0.19800
H2 0.31000 0.94000 0.14400

loop_
_cod_related_entry_id
_cod_related_entry_database
_cod_related_entry_code
1 AMCSD 0001204
